data_7217484
loop_
_publ_author_name
'Shi, Wen-Bo'
'Cui, Ai-Li'
'Kou, Hui-Zhong'

_publ_section_title
;
 Assembly of dinuclear copper(ii) secondary building units into polymeric
 complexes: crystal structures and magnetic properties
;
_journal_issue 34
_journal_name_full CrystEngComm
_journal_page_first 8027
_journal_paper_doi 10.1039/C4CE01082E
_journal_volume 16
_journal_year 2014
_chemical_formula_sum 'C14 H22 Cl2 Cu2 N4 O2'
_chemical_formula_weight 476.35
_chemical_name_systematic
; 
 ? 
;
_space_group_IT_number 2
_symmetry_cell_setting triclinic
_symmetry_space_group_name_Hall '-P 1'
_symmetry_space_group_name_H-M 'P -1'
_atom_sites_solution_hydrogens geom
_atom_sites_solution_primary direct
_atom_sites_solution_secondary difmap
_audit_creation_method SHELXL-97
_cell_angle_alpha 82.02(3)
_cell_angle_beta 87.00(3)
_cell_angle_gamma 79.24(3)
_cell_formula_units_Z 1
_cell_length_a 4.4013(9)
_cell_length_b 8.2656(17)
_cell_length_c 12.976(3)
_cell_measurement_reflns_used 4106
_cell_measurement_temperature 293(2)
_cell_measurement_theta_max 27.50
_cell_measurement_theta_min 3.16
_cell_volume 459.10(18)
_computing_cell_refinement 'crystalstructure 3.6.0 (Rigaku/MSC, 2004)'
_computing_data_collection 'crystalstructure 3.6.0 (Rigaku/MSC, 2004)'
_computing_data_reduction 'Crystalstructure 2004'
_computing_molecular_graphics 'XP (Sheldrick, 1998)'
_computing_publication_material 'XP (Sheldrick, 1998)'
_computing_structure_refinement 'SHELXL-97 (Sheldrick, 1997)'
_computing_structure_solution 'SHELXS-97 (Sheldrick, 1997)'
_diffrn_ambient_temperature 293(2)
_diffrn_detector_area_resol_mean 0.77
_diffrn_measured_fraction_theta_full 0.986
_diffrn_measured_fraction_theta_max 0.986
_diffrn_measurement_device_type 'Rigaku R-AXIS RAPID IP'
_diffrn_measurement_method '\w scans'
_diffrn_radiation_monochromator graphite
_diffrn_radiation_source 'fine-focus sealed tube'
_diffrn_radiation_type MoK\a
_diffrn_radiation_wavelength 0.71073
_diffrn_reflns_av_R_equivalents 0.0480
_diffrn_reflns_av_sigmaI/netI 0.0604
_diffrn_reflns_limit_h_max 5
_diffrn_reflns_limit_h_min -5
_diffrn_reflns_limit_k_max 10
_diffrn_reflns_limit_k_min -10
_diffrn_reflns_limit_l_max 14
_diffrn_reflns_limit_l_min -16
_diffrn_reflns_number 4481
_diffrn_reflns_theta_full 27.48
_diffrn_reflns_theta_max 27.48
_diffrn_reflns_theta_min 3.16
_exptl_absorpt_coefficient_mu 2.622
_exptl_absorpt_correction_T_max 1.0000
_exptl_absorpt_correction_T_min 0.2988
_exptl_absorpt_correction_type empirical
_exptl_absorpt_process_details 'ABSCOR; Higashi, 1995'
_exptl_crystal_colour green
_exptl_crystal_density_diffrn 1.723
_exptl_crystal_density_method 'not measured'
_exptl_crystal_description platelet
_exptl_crystal_F_000 242
_exptl_crystal_size_max 0.23
_exptl_crystal_size_mid 0.18
_exptl_crystal_size_min 0.09
_refine_diff_density_max 0.486
_refine_diff_density_min -0.844
_refine_diff_density_rms 0.094
_refine_ls_extinction_method none
_refine_ls_goodness_of_fit_ref 1.086
_refine_ls_hydrogen_treatment constr
_refine_ls_matrix_type full
_refine_ls_number_parameters 110
_refine_ls_number_reflns 2077
_refine_ls_number_restraints 0
_refine_ls_restrained_S_all 1.086
_refine_ls_R_factor_all 0.0447
_refine_ls_R_factor_gt 0.0382
_refine_ls_shift/su_max 0.000
_refine_ls_shift/su_mean 0.000
_refine_ls_structure_factor_coef Fsqd
_refine_ls_weighting_details 'calc w=1/[\s^2^(Fo^2^)+(0.0472P)^2^+0.1345P] where P=(Fo^2^+2Fc^2^)/3'
_refine_ls_weighting_scheme calc
_refine_ls_wR_factor_gt 0.0980
_refine_ls_wR_factor_ref 0.1037
_reflns_number_gt 1797
_reflns_number_total 2077
_reflns_threshold_expression >2sigma(I)
_cod_duplicate_entry 7216757
_cod_data_source_file c4ce01082e2.cif
_cod_data_source_block 3
_cod_original_cell_volume 459.10(17)
_cod_original_sg_symbol_H-M P-1
_cod_database_code 7217484

loop_
_symmetry_equiv_pos_as_xyz
'x, y, z'
'-x, -y, -z'

loop_
_atom_site_label
_atom_site_type_symbol
_atom_site_fract_x
_atom_site_fract_y
_atom_site_fract_z
_atom_site_U_iso_or_equiv
_atom_site_adp_type
_atom_site_occupancy
_atom_site_symmetry_multiplicity
_atom_site_calc_flag
_atom_site_refinement_flags
Cu1 Cu 0.94852(8) 0.46201(4) 0.39203(2) 0.03284(15) Uani 1 1 d .
Cl1 Cl 0.8979(2) 0.23254(9) 0.33052(7) 0.0487(2) Uani 1 1 d .
O1 O 0.8926(5) 0.6408(2) 0.47535(16) 0.0397(5) Uani 1 1 d .
N1 N 0.6990(6) 0.7729(3) 0.26365(19) 0.0347(5) Uani 1 1 d .
N2 N 0.8862(6) 0.6209(3) 0.26350(18) 0.0348(5) Uani 1 1 d .
C1 C 0.7217(7) 0.8039(3) 0.4492(2) 0.0364(6) Uani 1 1 d .
H1A H 0.8634 0.8811 0.4319 0.044 Uiso 1 1 calc R
H1B H 0.5941 0.8370 0.5086 0.044 Uiso 1 1 calc R
C2 C 0.5196(7) 0.8109(4) 0.3581(2) 0.0383(7) Uani 1 1 d .
H2A H 0.3807 0.7322 0.3754 0.046 Uiso 1 1 calc R
H2B H 0.3945 0.9210 0.3450 0.046 Uiso 1 1 calc R
C3 C 0.5258(9) 1.0386(4) 0.1481(3) 0.0484(8) Uani 1 1 d .
H3A H 0.5699 1.1062 0.1979 0.073 Uiso 1 1 calc R
H3B H 0.3092 1.0337 0.1520 0.073 Uiso 1 1 calc R
H3C H 0.5799 1.0861 0.0794 0.073 Uiso 1 1 calc R
C4 C 0.7110(7) 0.8663(3) 0.1716(2) 0.0376(6) Uani 1 1 d .
C5 C 0.9156(8) 0.7743(4) 0.1090(2) 0.0422(7) Uani 1 1 d .
H5A H 0.9723 0.8074 0.0404 0.051 Uiso 1 1 calc R
C6 C 1.0226(7) 0.6211(4) 0.1682(2) 0.0365(6) Uani 1 1 d .
C7 C 1.2502(9) 0.4783(4) 0.1382(3) 0.0527(9) Uani 1 1 d .
H7A H 1.2862 0.3946 0.1938 0.063 Uiso 1 1 d R
H7B H 1.1841 0.4452 0.0781 0.063 Uiso 1 1 d R
H7C H 1.4475 0.5213 0.1194 0.063 Uiso 1 1 d R

loop_
_atom_site_aniso_label
_atom_site_aniso_U_11
_atom_site_aniso_U_22
_atom_site_aniso_U_33
_atom_site_aniso_U_23
_atom_site_aniso_U_13
_atom_site_aniso_U_12
Cu1 0.0432(2) 0.0263(2) 0.0290(2) -0.00301(13) -0.00063(15) -0.00673(16)
Cl1 0.0684(5) 0.0355(4) 0.0464(5) -0.0102(3) -0.0063(4) -0.0156(4)
O1 0.0617(13) 0.0259(9) 0.0300(11) -0.0039(8) -0.0060(9) -0.0022(10)
N1 0.0400(12) 0.0295(11) 0.0327(13) -0.0019(9) -0.0029(10) -0.0025(10)
N2 0.0403(12) 0.0306(11) 0.0320(13) -0.0046(9) -0.0009(10) -0.0022(11)
C1 0.0501(16) 0.0253(12) 0.0317(15) -0.0039(10) 0.0037(12) -0.0026(13)
C2 0.0370(14) 0.0358(14) 0.0388(17) -0.0037(12) 0.0040(12) -0.0008(13)
C3 0.067(2) 0.0335(15) 0.0410(18) 0.0012(13) -0.0113(15) -0.0009(16)
C4 0.0475(16) 0.0328(14) 0.0330(16) -0.0026(11) -0.0089(12) -0.0079(13)
C5 0.0549(18) 0.0419(16) 0.0284(16) -0.0009(12) 0.0007(13) -0.0081(15)
C6 0.0413(15) 0.0382(14) 0.0303(15) -0.0055(11) -0.0014(11) -0.0075(13)
C7 0.061(2) 0.053(2) 0.0388(19) -0.0048(15) 0.0052(15) 0.0024(17)

loop_
_atom_type_symbol
_atom_type_description
_atom_type_scat_dispersion_real
_atom_type_scat_dispersion_imag
_atom_type_scat_source
C C 0.0033 0.0016 'International Tables Vol C Tables 4.2.6.8 and 6.1.1.4'
H H 0.0000 0.0000 'International Tables Vol C Tables 4.2.6.8 and 6.1.1.4'
Cl Cl 0.1484 0.1585 'International Tables Vol C Tables 4.2.6.8 and 6.1.1.4'
Cu Cu 0.3201 1.2651 'International Tables Vol C Tables 4.2.6.8 and 6.1.1.4'
N N 0.0061 0.0033 'International Tables Vol C Tables 4.2.6.8 and 6.1.1.4'
O O 0.0106 0.0060 'International Tables Vol C Tables 4.2.6.8 and 6.1.1.4'

loop_
_geom_angle_atom_site_label_1
_geom_angle_atom_site_label_2
_geom_angle_atom_site_label_3
_geom_angle
_geom_angle_site_symmetry_1
_geom_angle_site_symmetry_3
O1 Cu1 O1 75.75(9) 2_766 .
O1 Cu1 N2 159.52(10) 2_766 .
O1 Cu1 N2 91.06(9) . .
O1 Cu1 Cl1 97.30(7) 2_766 .
O1 Cu1 Cl1 161.92(8) . .
N2 Cu1 Cl1 99.66(8) . .
O1 Cu1 Cu1 37.94(6) 2_766 2_766
O1 Cu1 Cu1 37.80(6) . 2_766
N2 Cu1 Cu1 127.17(7) . 2_766
Cl1 Cu1 Cu1 133.11(4) . 2_766
C1 O1 Cu1 128.08(17) . 2_766
C1 O1 Cu1 126.78(18) . .
Cu1 O1 Cu1 104.25(9) 2_766 .
C4 N1 N2 111.2(2) . .
C4 N1 C2 129.6(2) . .
N2 N1 C2 119.2(2) . .
C6 N2 N1 106.3(2) . .
C6 N2 Cu1 132.3(2) . .
N1 N2 Cu1 120.96(19) . .
O1 C1 C2 110.7(2) . .
O1 C1 H1A 109.5 . .
C2 C1 H1A 109.5 . .
O1 C1 H1B 109.5 . .
C2 C1 H1B 109.5 . .
H1A C1 H1B 108.1 . .
N1 C2 C1 112.4(2) . .
N1 C2 H2A 109.1 . .
C1 C2 H2A 109.1 . .
N1 C2 H2B 109.1 . .
C1 C2 H2B 109.1 . .
H2A C2 H2B 107.9 . .
C4 C3 H3A 109.5 . .
C4 C3 H3B 109.5 . .
H3A C3 H3B 109.5 . .
C4 C3 H3C 109.5 . .
H3A C3 H3C 109.5 . .
H3B C3 H3C 109.5 . .
N1 C4 C5 106.9(2) . .
N1 C4 C3 123.2(3) . .
C5 C4 C3 129.8(3) . .
C4 C5 C6 107.0(3) . .
C4 C5 H5A 126.5 . .
C6 C5 H5A 126.5 . .
N2 C6 C5 108.6(3) . .
N2 C6 C7 122.6(3) . .
C5 C6 C7 128.9(3) . .
C6 C7 H7A 110.7 . .
C6 C7 H7B 109.1 . .
H7A C7 H7B 114.5 . .
C6 C7 H7C 106.0 . .
H7A C7 H7C 108.6 . .
H7B C7 H7C 107.6 . .

loop_
_geom_bond_atom_site_label_1
_geom_bond_atom_site_label_2
_geom_bond_distance
_geom_bond_site_symmetry_2
Cu1 O1 1.916(2) 2_766
Cu1 O1 1.922(2) .
Cu1 N2 1.971(2) .
Cu1 Cl1 2.2093(10) .
Cu1 Cu1 3.0297(10) 2_766
O1 C1 1.421(3) .
O1 Cu1 1.916(2) 2_766
N1 C4 1.334(4) .
N1 N2 1.368(3) .
N1 C2 1.462(4) .
N2 C6 1.347(4) .
C1 C2 1.504(4) .
C1 H1A 0.9700 .
C1 H1B 0.9700 .
C2 H2A 0.9700 .
C2 H2B 0.9700 .
C3 C4 1.503(4) .
C3 H3A 0.9600 .
C3 H3B 0.9600 .
C3 H3C 0.9600 .
C4 C5 1.374(4) .
C5 C6 1.400(4) .
C5 H5A 0.9300 .
C6 C7 1.481(4) .
C7 H7A 0.9259 .
C7 H7B 0.9386 .
C7 H7C 1.0040 .

loop_
_geom_torsion_atom_site_label_1
_geom_torsion_atom_site_label_2
_geom_torsion_atom_site_label_3
_geom_torsion_atom_site_label_4
_geom_torsion
_geom_torsion_site_symmetry_1
_geom_torsion_site_symmetry_4
O1 Cu1 O1 C1 -169.9(3) 2_766 .
N2 Cu1 O1 C1 26.0(3) . .
Cl1 Cu1 O1 C1 -100.7(3) . .
Cu1 Cu1 O1 C1 -169.9(3) 2_766 .
O1 Cu1 O1 Cu1 0.0 2_766 2_766
N2 Cu1 O1 Cu1 -164.16(12) . 2_766
Cl1 Cu1 O1 Cu1 69.2(3) . 2_766
C4 N1 N2 C6 0.9(3) . .
C2 N1 N2 C6 -179.5(3) . .
C4 N1 N2 Cu1 174.3(2) . .
C2 N1 N2 Cu1 -6.1(4) . .
O1 Cu1 N2 C6 92.0(4) 2_766 .
O1 Cu1 N2 C6 141.1(3) . .
Cl1 Cu1 N2 C6 -53.5(3) . .
Cu1 Cu1 N2 C6 129.0(3) 2_766 .
O1 Cu1 N2 N1 -79.5(3) 2_766 .
O1 Cu1 N2 N1 -30.4(2) . .
Cl1 Cu1 N2 N1 135.0(2) . .
Cu1 Cu1 N2 N1 -42.5(3) 2_766 .
Cu1 O1 C1 C2 -153.4(2) 2_766 .
Cu1 O1 C1 C2 14.1(4) . .
C4 N1 C2 C1 -119.8(3) . .
N2 N1 C2 C1 60.7(3) . .
O1 C1 C2 N1 -62.9(3) . .
N2 N1 C4 C5 -0.9(4) . .
C2 N1 C4 C5 179.6(3) . .
N2 N1 C4 C3 179.0(3) . .
C2 N1 C4 C3 -0.5(5) . .
N1 C4 C5 C6 0.5(4) . .
C3 C4 C5 C6 -179.4(3) . .
N1 N2 C6 C5 -0.6(3) . .
Cu1 N2 C6 C5 -173.0(2) . .
N1 N2 C6 C7 178.4(3) . .
Cu1 N2 C6 C7 6.0(5) . .
C4 C5 C6 N2 0.1(4) . .
C4 C5 C6 C7 -178.9(3) . .
